data_1573638
_journal_paper_doi 10.1039/D4DT03036B
_chemical_formula_moiety 'C15 H22 Au O P'
_chemical_formula_sum 'C15 H22 Au O P'
_chemical_formula_weight 446.26
_space_group_crystal_system orthorhombic
_space_group_IT_number 61
_space_group_name_Hall '-P 2ac 2ab'
_space_group_name_H-M_alt 'P b c a'
_atom_sites_solution_hydrogens geom
_atom_sites_solution_primary direct
_audit_creation_date 2023-05-15
_audit_creation_method
;
Olex2 1.5
(compiled 2023.03.06 svn.rbb2c1857 for OlexSys, GUI svn.r6748)
;
_audit_update_record
;
2024-07-24 deposited with the CCDC.	2025-01-09 downloaded from the CCDC.
;
_cell_angle_alpha 90
_cell_angle_beta 90
_cell_angle_gamma 90
_cell_formula_units_Z 8
_cell_length_a 16.7535(5)
_cell_length_b 9.80417(16)
_cell_length_c 16.1656(3)
_cell_measurement_reflns_used 2977
_cell_measurement_temperature 293(2)
_cell_measurement_theta_max 21.2360
_cell_measurement_theta_min 1.5640
_cell_volume 2655.27(10)
_computing_cell_refinement 'CrysAlisPro 1.171.42.49 (Rigaku OD, 2022)'
_computing_data_collection 'CrysAlisPro 1.171.42.49 (Rigaku OD, 2022)'
_computing_data_reduction 'CrysAlisPro 1.171.42.49 (Rigaku OD, 2022)'
_computing_molecular_graphics 'Olex2 1.5 (Dolomanov et al., 2009)'
_computing_publication_material 'Olex2 1.5 (Dolomanov et al., 2009)'
_computing_structure_refinement 'SHELXL 2018/3 (Sheldrick, 2015)'
_computing_structure_solution 'SHELXS  (Sheldrick, 2008)'
_diffrn_ambient_environment 'Diamond Anvil Cell filled with Daphne-7575'
_diffrn_ambient_pressure 2660000
_diffrn_ambient_temperature 293(2)
_diffrn_crystal_treatment 'pressurized rapidly in Daphne-7575 as a hydrostatic medium'
_diffrn_detector 'Hybrid Pixel Array Detector'
_diffrn_detector_area_resol_mean 13.3333
_diffrn_measured_fraction_theta_full 0.829
_diffrn_measured_fraction_theta_max 0.548
_diffrn_measurement_details
;
List of Runs (angles in degrees, time in seconds):

  # Type    Start    End  Width  t~exp~   \w     \q     \k     \f   Frames
#--------------------------------------------------------------------------
  1  \w    -39.00  39.00   0.50    1.00    --    0.00   0.00   0.00  156
;
_diffrn_measurement_device 'abstract diffractometer'
_diffrn_measurement_device_type 'esperanto-CrysAlisPro-abstract goniometer imported esperanto images'
_diffrn_measurement_method '\w scans'
_diffrn_measurement_specimen_support 'Diamond Anvil Cell, effective opening angle 39 deg.'
_diffrn_orient_matrix_type 'CrysAlisPro convention (1999,Acta A55,543-557)'
_diffrn_orient_matrix_UB_11 0.0194649422
_diffrn_orient_matrix_UB_12 0.0219653616
_diffrn_orient_matrix_UB_13 0.0076488907
_diffrn_orient_matrix_UB_21 0.0146858658
_diffrn_orient_matrix_UB_22 -0.0314885259
_diffrn_orient_matrix_UB_23 -0.0068531406
_diffrn_orient_matrix_UB_31 0.0020781432
_diffrn_orient_matrix_UB_32 0.0165564194
_diffrn_orient_matrix_UB_33 -0.0231963224
_diffrn_radiation_monochromator synchrotron
_diffrn_radiation_probe x-ray
_diffrn_radiation_type synchrotron
_diffrn_radiation_wavelength 0.410
_diffrn_reflns_av_R_equivalents 0.0385
_diffrn_reflns_av_unetI/netI 0.0760
_diffrn_reflns_Laue_measured_fraction_full 0.829
_diffrn_reflns_Laue_measured_fraction_max 0.548
_diffrn_reflns_limit_h_max 20
_diffrn_reflns_limit_h_min -20
_diffrn_reflns_limit_k_max 16
_diffrn_reflns_limit_k_min -14
_diffrn_reflns_limit_l_max 25
_diffrn_reflns_limit_l_min -23
_diffrn_reflns_number 9397
_diffrn_reflns_point_group_measured_fraction_full 0.829
_diffrn_reflns_point_group_measured_fraction_max 0.548
_diffrn_reflns_theta_full 14.241
_diffrn_reflns_theta_max 21.585
_diffrn_reflns_theta_min 1.567
_diffrn_source synchrotron
_exptl_absorpt_coefficient_mu 2.721
_exptl_absorpt_correction_T_max 1.00000
_exptl_absorpt_correction_T_min 0.85533
_exptl_absorpt_correction_type multi-scan
_exptl_absorpt_process_details
;
CrysAlisPro 1.171.42.49 (Rigaku Oxford Diffraction, 2022)
Empirical absorption correction using spherical harmonics,
implemented in SCALE3 ABSPACK scaling algorithm.
;
_exptl_crystal_colour colourless
_exptl_crystal_colour_primary colourless
_exptl_crystal_density_diffrn 2.233
_exptl_crystal_description needle
_exptl_crystal_F_000 1712
_exptl_crystal_preparation 'Mounted in a Diamond-Anvil Cell using Daphne-7575 as pressure medium.,Luminescent'
_exptl_crystal_pressure_history 'Pressurized to 2.66 GPa and left to stabilize over ? hours.'
_exptl_crystal_recrystallization_method 'Re-crystallisation from solvent: n-pentane/dichloromethane'
_exptl_crystal_size_max 0.002
_exptl_crystal_size_mid 0.0015
_exptl_crystal_size_min 0.001
_refine_diff_density_max 1.196
_refine_diff_density_min -1.288
_refine_diff_density_rms 0.141
_refine_ls_extinction_method none
_refine_ls_goodness_of_fit_ref 0.922
_refine_ls_hydrogen_treatment constr
_refine_ls_matrix_type full
_refine_ls_number_parameters 167
_refine_ls_number_reflns 4402
_refine_ls_number_restraints 0
_refine_ls_restrained_S_all 0.922
_refine_ls_R_factor_all 0.0450
_refine_ls_R_factor_gt 0.0313
_refine_ls_shift/su_max 0.003
_refine_ls_shift/su_mean 0.000
_refine_ls_structure_factor_coef Fsqd
_refine_ls_weighting_details 'w=1/[\s^2^(Fo^2^)] where P=(Fo^2^+2Fc^2^)/3'
_refine_ls_weighting_scheme calc
_refine_ls_wR_factor_gt 0.0825
_refine_ls_wR_factor_ref 0.0896
_reflns_Friedel_coverage 0.000
_reflns_number_gt 3242
_reflns_number_total 4402
_reflns_threshold_expression 'I > 2\s(I)'
_cod_data_source_file d4dt03036b3.cif
_cod_data_source_block 0013a_2p66GPa
_cod_database_code 1573638
_shelx_shelxl_version_number 2018/3
_chemical_oxdiff_formula 'C15 H22 O P Au'
_shelx_space_group_comment
;
The symmetry employed for this shelxl refinement is uniquely defined
by the following loop, which should always be used as a source of
symmetry information in preference to the above space-group names.
They are only intended as comments.
;
_diffrn_orient_matrix_axis[1] matrixX
_diffrn_orient_matrix_axis[2] matrixY
_diffrn_orient_matrix_axis[3] matrixZ
_olex2_refinement_description
;
1. Fixed Uiso
 At 1.2 times of:
  All C(H) groups, All C(H,H) groups
 At 1.5 times of:
  All C(H,H,H) groups
2.a Secondary CH2 refined with riding coordinates:
 C10(H10A,H10B), C12(H12A,H12B), C14(H14A,H14B)
2.b Aromatic/amide H refined with riding coordinates:
 C8(H8), C7(H7), C4(H4), C5(H5)
2.c Idealised Me refined as rotating group:
 C15(H15A,H15B,H15C), C13(H13A,H13B,H13C), C9(H9A,H9B,H9C), C11(H11A,H11B,H11C)
;
_olex2_submission_special_instructions 'No special instructions were received'
_oxdiff_exptl_absorpt_empirical_details
;
Empirical correction (ABSPACK) includes:
- Absorption correction using spherical harmonics
- Frame scaling
- Detector area scaling
;
_oxdiff_exptl_absorpt_empirical_full_max 1.406
_oxdiff_exptl_absorpt_empirical_full_min 0.736

loop_
_space_group_symop_operation_xyz
'x, y, z'
'-x+1/2, -y, z+1/2'
'x+1/2, -y+1/2, -z'
'-x, y+1/2, -z+1/2'
'-x, -y, -z'
'x-1/2, y, -z-1/2'
'-x-1/2, y-1/2, z'
'x, -y-1/2, z-1/2'

loop_
_atom_site_label
_atom_site_type_symbol
_atom_site_fract_x
_atom_site_fract_y
_atom_site_fract_z
_atom_site_U_iso_or_equiv
_atom_site_adp_type
_atom_site_occupancy
_atom_site_site_symmetry_order
_atom_site_calc_flag
_atom_site_refinement_flags_posn
_atom_site_refinement_flags_adp
_atom_site_refinement_flags_occupancy
_atom_site_disorder_assembly
_atom_site_disorder_group
Au1 Au 0.38412(2) 0.87476(2) 0.34427(2) 0.03007(6) Uani 1 1 d . . . . .
P1 P 0.37684(6) 1.06829(9) 0.26758(5) 0.02684(19) Uani 1 1 d . . . . .
O1 O 0.3360(2) 0.0577(3) 0.55534(18) 0.0426(7) Uani 1 1 d . . . . .
C6 C 0.3546(3) 0.1811(3) 0.5190(2) 0.0309(8) Uani 1 1 d . . . . .
C3 C 0.3768(2) 0.4385(3) 0.4507(2) 0.0303(8) Uani 1 1 d . . . . .
C10 C 0.3909(3) 1.0268(4) 0.1590(2) 0.0319(9) Uani 1 1 d . . . . .
H10A H 0.361532 1.092169 0.125812 0.038 Uiso 1 1 calc R U . . .
H10B H 0.447019 1.036356 0.145535 0.038 Uiso 1 1 calc R U . . .
C8 C 0.4411(3) 0.3585(3) 0.4749(2) 0.0300(8) Uani 1 1 d . . . . .
H8 H 0.492701 0.391494 0.468095 0.036 Uiso 1 1 calc R U . . .
C2 C 0.3872(2) 0.5748(4) 0.4195(2) 0.0318(8) Uani 1 1 d . . . . .
C12 C 0.2818(3) 1.1566(4) 0.2712(2) 0.0376(9) Uani 1 1 d . . . . .
H12A H 0.270588 1.184010 0.327664 0.045 Uiso 1 1 calc R U . . .
H12B H 0.284695 1.238343 0.237485 0.045 Uiso 1 1 calc R U . . .
C7 C 0.4296(3) 0.2307(3) 0.5090(2) 0.0322(8) Uani 1 1 d . . . . .
H7 H 0.473394 0.178626 0.524980 0.039 Uiso 1 1 calc R U . . .
C15 C 0.4374(3) 1.3313(3) 0.2475(3) 0.0434(10) Uani 1 1 d . . . . .
H15A H 0.424414 1.317561 0.190211 0.065 Uiso 1 1 calc R U . . .
H15B H 0.483928 1.387954 0.251672 0.065 Uiso 1 1 calc R U . . .
H15C H 0.393379 1.374942 0.274820 0.065 Uiso 1 1 calc R U . . .
C14 C 0.4537(3) 1.1946(3) 0.2880(2) 0.0342(8) Uani 1 1 d . . . . .
H14A H 0.458198 1.207640 0.347321 0.041 Uiso 1 1 calc R U . . .
H14B H 0.504534 1.160058 0.268224 0.041 Uiso 1 1 calc R U . . .
C4 C 0.2998(3) 0.3855(3) 0.4606(2) 0.0333(9) Uani 1 1 d . . . . .
H4 H 0.255987 0.437125 0.444136 0.040 Uiso 1 1 calc R U . . .
C1 C 0.3906(2) 0.6927(4) 0.3968(2) 0.0326(8) Uani 1 1 d . . . . .
C13 C 0.2157(3) 1.0668(4) 0.2402(3) 0.0482(11) Uani 1 1 d . . . . .
H13A H 0.222573 1.050924 0.182002 0.072 Uiso 1 1 calc R U . . .
H13B H 0.165273 1.110704 0.249554 0.072 Uiso 1 1 calc R U . . .
H13C H 0.216911 0.981316 0.269109 0.072 Uiso 1 1 calc R U . . .
C5 C 0.2879(3) 0.2582(4) 0.4944(2) 0.0350(8) Uani 1 1 d . . . . .
H5 H 0.236571 0.223660 0.500829 0.042 Uiso 1 1 calc R U . . .
C9 C 0.4006(3) -0.0371(4) 0.5622(3) 0.0436(11) Uani 1 1 d . . . . .
H9A H 0.421790 -0.055700 0.508200 0.065 Uiso 1 1 calc R U . . .
H9B H 0.381568 -0.120294 0.586507 0.065 Uiso 1 1 calc R U . . .
H9C H 0.441669 0.001158 0.596466 0.065 Uiso 1 1 calc R U . . .
C11 C 0.3639(3) 0.8839(3) 0.1358(3) 0.0357(9) Uani 1 1 d . . . . .
H11A H 0.375817 0.867305 0.078590 0.054 Uiso 1 1 calc R U . . .
H11B H 0.307469 0.875750 0.144625 0.054 Uiso 1 1 calc R U . . .
H11C H 0.391472 0.818476 0.169497 0.054 Uiso 1 1 calc R U . . .

loop_
_atom_site_aniso_label
_atom_site_aniso_U_11
_atom_site_aniso_U_22
_atom_site_aniso_U_33
_atom_site_aniso_U_23
_atom_site_aniso_U_13
_atom_site_aniso_U_12
Au1 0.03762(15) 0.02525(8) 0.02734(9) 0.00543(4) -0.00060(4) -0.00166(4)
P1 0.0350(7) 0.0212(4) 0.0244(4) 0.0017(3) 0.0004(3) -0.0004(3)
O1 0.050(2) 0.0269(13) 0.0511(16) 0.0129(11) 0.0037(13) -0.0010(11)
C6 0.040(3) 0.0245(15) 0.0278(14) 0.0028(11) -0.0013(13) -0.0010(13)
C3 0.042(3) 0.0224(15) 0.0271(16) 0.0002(11) 0.0005(12) -0.0008(12)
C10 0.041(3) 0.0280(18) 0.0273(17) 0.0026(11) 0.0004(13) -0.0026(13)
C8 0.035(3) 0.0260(16) 0.0288(15) -0.0019(11) 0.0002(13) -0.0009(12)
C2 0.035(3) 0.0301(17) 0.0305(17) 0.0049(13) -0.0032(13) 0.0001(13)
C12 0.037(3) 0.0324(18) 0.043(2) -0.0069(13) -0.0015(17) 0.0032(14)
C7 0.043(3) 0.0238(15) 0.0302(15) 0.0008(11) -0.0034(14) 0.0044(12)
C15 0.040(3) 0.0304(18) 0.059(2) 0.0093(17) 0.0006(19) -0.0059(15)
C14 0.039(3) 0.0277(16) 0.0362(17) -0.0029(12) -0.0064(14) -0.0031(13)
C4 0.037(3) 0.0275(16) 0.0356(17) 0.0042(11) -0.0056(15) 0.0006(12)
C1 0.033(3) 0.0284(17) 0.0359(18) 0.0062(12) 0.0012(14) 0.0007(12)
C13 0.046(4) 0.042(2) 0.056(2) -0.0127(18) 0.004(2) 0.0040(18)
C5 0.031(3) 0.0366(18) 0.0375(17) 0.0049(13) -0.0003(15) -0.0055(14)
C9 0.057(4) 0.0250(18) 0.049(2) 0.0032(14) 0.0002(19) 0.0038(15)
C11 0.043(3) 0.0292(18) 0.0352(18) -0.0040(13) 0.0007(18) -0.0006(13)

loop_
_atom_type_symbol
_atom_type_description
_atom_type_scat_dispersion_real
_atom_type_scat_dispersion_imag
_atom_type_scat_source
C C -0.0001 0.0005 'International Tables Vol C Tables 4.2.6.8 and 6.1.1.4'
H H 0.0000 0.0000 'International Tables Vol C Tables 4.2.6.8 and 6.1.1.4'
O O 0.0016 0.0018 'International Tables Vol C Tables 4.2.6.8 and 6.1.1.4'
P P 0.0342 0.0304 'International Tables Vol C Tables 4.2.6.8 and 6.1.1.4'
Au Au -0.4672 3.5799 'International Tables Vol C Tables 4.2.6.8 and 6.1.1.4'

loop_
_axis.id
_axis.type
_axis.equipment
_axis.parity
_axis.depends_on
_axis.zero
_axis.vector[1]
_axis.vector[2]
_axis.vector[3]
source . source . . . 1.00000000 0.00000000 0.00000000
omega rotation goniometer -1 . -0.00106000 0.00000000 0.00000000 1.00000000
kappa rotation goniometer -1 omega 0.00000000 -0.76604444 0.00000000 0.64278761
phi rotation goniometer -1 kappa . 0.00000000 0.00000000 1.00000000
theta rotation goniometer -1 . 0.00200000 0.00000000 0.00000000 1.00000000
matrixX general general . phi . 1.00000000 0.00000000 0.00000000
matrixY general general . phi . 0.00000000 1.00000000 0.00000000
matrixZ general general . phi . 0.00000000 0.00000000 1.00000000
dacX translation general . phi . 0.00000000 1.00000000 0.00000000
dacY translation general . phi . -1.00000000 0.00000000 0.00000000
dacZ translation general . phi . 0.00000000 0.00000000 1.00000000

loop_
_geom_angle_atom_site_label_1
_geom_angle_atom_site_label_2
_geom_angle_atom_site_label_3
_geom_angle
_geom_angle_site_symmetry_1
_geom_angle_site_symmetry_3
_geom_angle_publ_flag
C1 Au1 P1 172.29(12) . . ?
C10 P1 Au1 109.48(13) . . ?
C10 P1 C14 103.67(17) . . ?
C12 P1 Au1 115.40(14) . . ?
C12 P1 C10 104.58(19) . . ?
C12 P1 C14 106.92(18) . . ?
C14 P1 Au1 115.60(12) . . ?
C6 O1 C9 115.6(3) . . ?
O1 C6 C5 114.3(3) . . ?
C7 C6 O1 125.1(4) . . ?
C7 C6 C5 120.6(3) . . ?
C8 C3 C2 122.0(4) . . ?
C8 C3 C4 118.2(3) . . ?
C4 C3 C2 119.8(3) . . ?
P1 C10 H10A 108.8 . . ?
P1 C10 H10B 108.8 . . ?
H10A C10 H10B 107.6 . . ?
C11 C10 P1 114.0(3) . . ?
C11 C10 H10A 108.8 . . ?
C11 C10 H10B 108.8 . . ?
C3 C8 H8 119.4 . . ?
C7 C8 C3 121.1(4) . . ?
C7 C8 H8 119.4 . . ?
C1 C2 C3 174.7(4) . . ?
P1 C12 H12A 109.5 . . ?
P1 C12 H12B 109.5 . . ?
H12A C12 H12B 108.0 . . ?
C13 C12 P1 110.9(3) . . ?
C13 C12 H12A 109.5 . . ?
C13 C12 H12B 109.5 . . ?
C6 C7 C8 120.1(4) . . ?
C6 C7 H7 120.0 . . ?
C8 C7 H7 120.0 . . ?
H15A C15 H15B 109.5 . . ?
H15A C15 H15C 109.5 . . ?
H15B C15 H15C 109.5 . . ?
C14 C15 H15A 109.5 . . ?
C14 C15 H15B 109.5 . . ?
C14 C15 H15C 109.5 . . ?
P1 C14 H14A 108.9 . . ?
P1 C14 H14B 108.9 . . ?
C15 C14 P1 113.3(3) . . ?
C15 C14 H14A 108.9 . . ?
C15 C14 H14B 108.9 . . ?
H14A C14 H14B 107.7 . . ?
C3 C4 H4 119.5 . . ?
C5 C4 C3 121.0(4) . . ?
C5 C4 H4 119.5 . . ?
C2 C1 Au1 170.2(3) . . ?
C12 C13 H13A 109.5 . . ?
C12 C13 H13B 109.5 . . ?
C12 C13 H13C 109.5 . . ?
H13A C13 H13B 109.5 . . ?
H13A C13 H13C 109.5 . . ?
H13B C13 H13C 109.5 . . ?
C6 C5 H5 120.5 . . ?
C4 C5 C6 119.0(4) . . ?
C4 C5 H5 120.5 . . ?
O1 C9 H9A 109.5 . . ?
O1 C9 H9B 109.5 . . ?
O1 C9 H9C 109.5 . . ?
H9A C9 H9B 109.5 . . ?
H9A C9 H9C 109.5 . . ?
H9B C9 H9C 109.5 . . ?
C10 C11 H11A 109.5 . . ?
C10 C11 H11B 109.5 . . ?
C10 C11 H11C 109.5 . . ?
H11A C11 H11B 109.5 . . ?
H11A C11 H11C 109.5 . . ?
H11B C11 H11C 109.5 . . ?

loop_
_geom_bond_atom_site_label_1
_geom_bond_atom_site_label_2
_geom_bond_distance
_geom_bond_site_symmetry_2
_geom_bond_publ_flag
Au1 P1 2.2698(9) . ?
Au1 C1 1.979(4) . ?
P1 C10 1.816(3) . ?
P1 C12 1.813(4) . ?
P1 C14 1.817(4) . ?
O1 C6 1.380(4) . ?
O1 C9 1.430(5) . ?
C6 C7 1.357(6) . ?
C6 C5 1.407(5) . ?
C3 C8 1.389(5) . ?
C3 C2 1.439(5) . ?
C3 C4 1.400(6) . ?
C10 H10A 0.9700 . ?
C10 H10B 0.9700 . ?
C10 C11 1.519(5) . ?
C8 H8 0.9300 . ?
C8 C7 1.382(4) . ?
C2 C1 1.214(5) . ?
C12 H12A 0.9700 . ?
C12 H12B 0.9700 . ?
C12 C13 1.502(6) . ?
C7 H7 0.9300 . ?
C15 H15A 0.9600 . ?
C15 H15B 0.9600 . ?
C15 H15C 0.9600 . ?
C15 C14 1.518(5) . ?
C14 H14A 0.9700 . ?
C14 H14B 0.9700 . ?
C4 H4 0.9300 . ?
C4 C5 1.377(5) . ?
C13 H13A 0.9600 . ?
C13 H13B 0.9600 . ?
C13 H13C 0.9600 . ?
C5 H5 0.9300 . ?
C9 H9A 0.9600 . ?
C9 H9B 0.9600 . ?
C9 H9C 0.9600 . ?
C11 H11A 0.9600 . ?
C11 H11B 0.9600 . ?
C11 H11C 0.9600 . ?

loop_
_geom_torsion_atom_site_label_1
_geom_torsion_atom_site_label_2
_geom_torsion_atom_site_label_3
_geom_torsion_atom_site_label_4
_geom_torsion
_geom_torsion_site_symmetry_1
_geom_torsion_site_symmetry_2
_geom_torsion_site_symmetry_3
_geom_torsion_site_symmetry_4
_geom_torsion_publ_flag
Au1 P1 C10 C11 28.7(3) . . . . ?
Au1 P1 C12 C13 -60.1(3) . . . . ?
Au1 P1 C14 C15 -169.1(2) . . . . ?
O1 C6 C7 C8 -177.2(3) . . . . ?
O1 C6 C5 C4 177.3(3) . . . . ?
C3 C8 C7 C6 0.2(5) . . . . ?
C3 C4 C5 C6 0.0(5) . . . . ?
C10 P1 C12 C13 60.3(3) . . . . ?
C10 P1 C14 C15 71.1(3) . . . . ?
C8 C3 C4 C5 0.8(5) . . . . ?
C2 C3 C8 C7 176.4(3) . . . . ?
C2 C3 C4 C5 -176.6(3) . . . . ?
C12 P1 C10 C11 -95.5(3) . . . . ?
C12 P1 C14 C15 -39.1(3) . . . . ?
C7 C6 C5 C4 -0.6(5) . . . . ?
C14 P1 C10 C11 152.6(3) . . . . ?
C14 P1 C12 C13 169.8(3) . . . . ?
C4 C3 C8 C7 -0.9(5) . . . . ?
C5 C6 C7 C8 0.6(5) . . . . ?
C9 O1 C6 C7 -17.1(5) . . . . ?
C9 O1 C6 C5 165.0(3) . . . . ?
